data_7233057
loop_
_publ_author_name
'Seiler, Vanessa Kristina'
'Robeyns, Koen'
'Tumanov, Nikolay'
'Cin\<ci\'c, Dominik'
'Wouters, Johan'
'Champagne, Benoit'
'Leyssens, Tom'

_publ_section_title
;
 A coloring tool for spiropyrans: solid state metal--organic complexation
 versus salification
;
_journal_issue 33
_journal_name_full CrystEngComm
_journal_page_first 4925
_journal_paper_doi 10.1039/C9CE00805E
_journal_volume 21
_journal_year 2019
_chemical_formula_moiety 'C19 H20 Cl2 N2 O4 Zn, 2(H2 O)'
_chemical_formula_sum 'C38 H48 Cl4 N4 O12 Zn2'
_chemical_formula_weight 1025.34
_space_group_crystal_system triclinic
_space_group_IT_number 2
_space_group_name_Hall '-P 1'
_space_group_name_H-M_alt 'P -1'
_symmetry_space_group_name_Hall '-P 1'
_symmetry_space_group_name_H-M 'P -1'
_atom_sites_solution_hydrogens geom
_audit_creation_method SHELXL-2014/7
_audit_update_record
;
2019-05-21 deposited with the CCDC.    2019-07-09 downloaded from the CCDC.
;
_cell_angle_alpha 108.02(5)
_cell_angle_beta 101.20(4)
_cell_angle_gamma 101.01(4)
_cell_formula_units_Z 2
_cell_length_a 12.388(6)
_cell_length_b 13.671(7)
_cell_length_c 14.855(8)
_cell_measurement_reflns_used 507
_cell_measurement_temperature 293(2)
_cell_measurement_theta_max 15.3230
_cell_measurement_theta_min 2.9900
_cell_volume 2260(2)
_computing_cell_refinement
;
CrysAlisPro, Agilent Technologies,
Version 1.171.37.35 (release 13-08-2014 CrysAlis171 .NET)
(compiled Aug 13 2014,18:06:01)
;
_computing_data_collection MAR
_computing_data_reduction
;
CrysAlisPro, Agilent Technologies,
Version 1.171.37.35 (release 13-08-2014 CrysAlis171 .NET)
(compiled Aug 13 2014,18:06:01)
;
_computing_molecular_graphics 'MERCURY (Macrae et al., 2008)'
_computing_publication_material
;

'MERCURY (Macrae et al., 2008), Platon (Spek, 2009)'



;
_computing_structure_refinement 'SHELXL-2014/7 (Sheldrick, 2014)'
_computing_structure_solution 'SHELXT (Sheldrick, 2015)'
_diffrn_ambient_temperature 297(2)
_diffrn_measured_fraction_theta_full 0.971
_diffrn_measured_fraction_theta_max 0.971
_diffrn_measurement_device_type 'MAR345 image plate'
_diffrn_measurement_method '84 images, \D\F 2.0\% '
_diffrn_radiation_monochromator 'Xenocs Fox3D mirror'
_diffrn_radiation_type MoK\a
_diffrn_radiation_wavelength 0.71073
_diffrn_reflns_av_unetI/netI 0.3694
_diffrn_reflns_Laue_measured_fraction_full 0.971
_diffrn_reflns_Laue_measured_fraction_max 0.971
_diffrn_reflns_limit_h_max 9
_diffrn_reflns_limit_h_min -9
_diffrn_reflns_limit_k_max 10
_diffrn_reflns_limit_k_min -9
_diffrn_reflns_limit_l_max 11
_diffrn_reflns_limit_l_min -11
_diffrn_reflns_number 6314
_diffrn_reflns_point_group_measured_fraction_full 0.971
_diffrn_reflns_point_group_measured_fraction_max 0.971
_diffrn_reflns_theta_full 15.985
_diffrn_reflns_theta_max 15.985
_diffrn_reflns_theta_min 2.849
_diffrn_source 'Rigaku UltraX 18 rotating anode'
_exptl_absorpt_coefficient_mu 1.360
_exptl_absorpt_correction_T_max 1.00000
_exptl_absorpt_correction_T_min 0.77923
_exptl_absorpt_correction_type multi-scan
_exptl_absorpt_process_details
;
CrysAlisPro, Agilent Technologies,
Version 1.171.37.35 (release 13-08-2014 CrysAlis171 .NET)
(compiled Aug 13 2014,18:06:01)
Empirical absorption correction using spherical harmonics,
 implemented in SCALE3 ABSPACK scaling algorithm.
;
_exptl_crystal_colour orange
_exptl_crystal_density_diffrn 1.507
_exptl_crystal_description plate
_exptl_crystal_F_000 1056
_exptl_crystal_recrystallization_method 'Re-crystallisation from solvent: ethanol'
_exptl_crystal_size_max 0.20
_exptl_crystal_size_mid 0.15
_exptl_crystal_size_min 0.02
_refine_diff_density_max 0.471
_refine_diff_density_min -0.389
_refine_diff_density_rms 0.101
_refine_ls_extinction_method none
_refine_ls_goodness_of_fit_ref 1.074
_refine_ls_hydrogen_treatment constr
_refine_ls_matrix_type full
_refine_ls_number_parameters 548
_refine_ls_number_reflns 6314
_refine_ls_number_restraints 381
_refine_ls_restrained_S_all 1.048
_refine_ls_R_factor_all 0.2868
_refine_ls_R_factor_gt 0.1182
_refine_ls_shift/su_max 0.000
_refine_ls_shift/su_mean 0.000
_refine_ls_structure_factor_coef Fsqd
_refine_ls_weighting_details 'w=1/[\s^2^(Fo^2^)+(0.0650P)^2^+2.0000P] where P=(Fo^2^+2Fc^2^)/3'
_refine_ls_weighting_scheme calc
_refine_ls_wR_factor_gt 0.2032
_refine_ls_wR_factor_ref 0.2470
_reflns_Friedel_coverage 0.000
_reflns_number_gt 2111
_reflns_number_total 6314
_reflns_threshold_expression 'I > 2\s(I)'
_cod_data_source_file c9ce00805e2.cif
_cod_data_source_block vs_27-4d3
_cod_depositor_comments 'Adding full bibliography for 7233050--7233066.cif.'
_cod_database_code 7233057
_shelx_shelxl_version_number 2014/7
_shelx_space_group_comment
;
The symmetry employed for this shelxl refinement is uniquely defined
by the following loop, which should always be used as a source of
symmetry information in preference to the above space-group names.
They are only intended as comments.
;

loop_
_space_group_symop_operation_xyz
'x, y, z'
'-x, -y, -z'

loop_
_atom_site_label
_atom_site_type_symbol
_atom_site_fract_x
_atom_site_fract_y
_atom_site_fract_z
_atom_site_U_iso_or_equiv
_atom_site_adp_type
_atom_site_occupancy
_atom_site_site_symmetry_order
_atom_site_calc_flag
_atom_site_refinement_flags_posn
_atom_site_refinement_flags_adp
Zn1 Zn 0.6998(6) 0.0794(6) 0.8093(5) 0.111(3) Uani 1 1 d . .
Cl2 Cl 0.8220(12) 0.0146(13) 0.8909(11) 0.127(6) Uani 1 1 d . .
Cl3 Cl 0.6388(14) 0.0196(14) 0.6441(10) 0.165(8) Uani 1 1 d . .
O101 O 0.794(3) 0.241(3) 0.859(3) 0.151(15) Uani 1 1 d . .
O1 O 0.558(2) 0.083(3) 0.852(2) 0.098(13) Uani 1 1 d D .
C2 C 0.557(4) 0.111(4) 0.941(3) 0.064(13) Uani 1 1 d D U
C3 C 0.654(3) 0.159(3) 1.024(3) 0.069(13) Uani 1 1 d D U
H3 H 0.7261 0.1668 1.0124 0.083 Uiso 1 1 calc R U
C4 C 0.649(3) 0.196(3) 1.119(3) 0.074(13) Uani 1 1 d D U
H4 H 0.7155 0.2321 1.1702 0.089 Uiso 1 1 calc R U
C5 C 0.543(3) 0.177(4) 1.138(3) 0.080(14) Uani 1 1 d D U
C6 C 0.439(3) 0.134(3) 1.065(3) 0.069(12) Uani 1 1 d D U
H6 H 0.3687 0.1252 1.0796 0.083 Uiso 1 1 calc R U
C7 C 0.447(3) 0.104(3) 0.967(3) 0.069(12) Uani 1 1 d D U
C8 C 0.338(3) 0.060(3) 0.893(2) 0.074(13) Uani 1 1 d D U
H8 H 0.2737 0.0537 0.9167 0.089 Uiso 1 1 calc R U
C9 C 0.314(3) 0.026(3) 0.792(2) 0.066(12) Uani 1 1 d D U
H9 H 0.3777 0.0322 0.7673 0.079 Uiso 1 1 calc R U
C10 C 0.204(3) -0.019(3) 0.718(3) 0.073(12) Uani 1 1 d D U
C11 C 0.088(3) -0.026(4) 0.745(3) 0.067(11) Uani 1 1 d D U
C12 C 0.070(3) -0.105(3) 0.801(2) 0.086(15) Uani 1 1 d D U
H12A H 0.0874 -0.1698 0.7669 0.129 Uiso 1 1 calc R U
H12B H -0.0081 -0.1212 0.8033 0.129 Uiso 1 1 calc R U
H12C H 0.1195 -0.0732 0.8666 0.129 Uiso 1 1 calc R U
C13 C 0.075(3) 0.083(3) 0.797(2) 0.069(13) Uani 1 1 d D U
H13A H 0.1072 0.1039 0.8669 0.104 Uiso 1 1 calc R U
H13B H -0.0050 0.0805 0.7846 0.104 Uiso 1 1 calc R U
H13C H 0.1133 0.1341 0.7741 0.104 Uiso 1 1 calc R U
C14 C 0.010(3) -0.078(3) 0.639(3) 0.074(12) Uani 1 1 d D U
C15 C -0.110(3) -0.108(4) 0.605(3) 0.083(13) Uani 1 1 d D U
H15 H -0.1531 -0.0983 0.6507 0.100 Uiso 1 1 calc R U
C16 C -0.163(3) -0.151(4) 0.507(3) 0.085(14) Uani 1 1 d D U
H16 H -0.2424 -0.1758 0.4834 0.102 Uiso 1 1 calc R U
C17 C -0.095(3) -0.157(3) 0.443(2) 0.063(13) Uani 1 1 d D U
H17 H -0.1319 -0.1782 0.3770 0.076 Uiso 1 1 calc R U
C18 C 0.019(3) -0.136(4) 0.466(3) 0.083(14) Uani 1 1 d D U
H18 H 0.0608 -0.1506 0.4202 0.100 Uiso 1 1 calc R U
C19 C 0.068(3) -0.089(4) 0.569(3) 0.065(13) Uani 1 1 d D U
N20 N 0.187(3) -0.051(3) 0.622(2) 0.086(16) Uani 1 1 d D .
C21 C 0.283(3) -0.046(4) 0.576(3) 0.11(2) Uani 1 1 d D U
H21A H 0.2637 -0.0226 0.5214 0.163 Uiso 1 1 calc R U
H21B H 0.2951 -0.1157 0.5520 0.163 Uiso 1 1 calc R U
H21C H 0.3508 0.0032 0.6230 0.163 Uiso 1 1 calc R U
N22 N 0.539(3) 0.211(4) 1.244(3) 0.10(2) Uani 1 1 d D .
O23 O 0.627(3) 0.247(4) 1.307(3) 0.16(2) Uani 1 1 d D .
O24 O 0.441(3) 0.204(3) 1.256(2) 0.121(18) Uani 1 1 d D .
Zn51 Zn 0.3267(5) 0.4793(6) 0.2366(4) 0.094(3) Uani 1 1 d . .
Cl52 Cl 0.2000(10) 0.5328(11) 0.1385(8) 0.095(5) Uani 1 1 d . .
Cl53 Cl 0.2414(11) 0.3618(12) 0.2953(9) 0.111(6) Uani 1 1 d . .
O102 O 0.427(2) 0.600(2) 0.3653(17) 0.099(12) Uani 1 1 d . .
O51 O 0.446(2) 0.443(3) 0.1763(19) 0.092(13) Uani 1 1 d D .
C52 C 0.440(4) 0.404(4) 0.085(3) 0.080(14) Uani 1 1 d D U
C53 C 0.338(3) 0.354(3) 0.007(3) 0.074(13) Uani 1 1 d D U
H53 H 0.2684 0.3488 0.0215 0.089 Uiso 1 1 calc R U
C54 C 0.338(3) 0.314(3) -0.090(3) 0.067(13) Uani 1 1 d D U
H54 H 0.2693 0.2819 -0.1388 0.080 Uiso 1 1 calc R U
C55 C 0.441(3) 0.321(4) -0.114(3) 0.063(13) Uani 1 1 d D U
C56 C 0.548(3) 0.361(3) -0.045(3) 0.078(13) Uani 1 1 d D U
H56 H 0.6157 0.3592 -0.0625 0.093 Uiso 1 1 calc R U
C57 C 0.546(3) 0.406(4) 0.054(3) 0.072(12) Uani 1 1 d D U
C58 C 0.658(3) 0.446(3) 0.123(3) 0.075(13) Uani 1 1 d D U
H58 H 0.7194 0.4428 0.0956 0.090 Uiso 1 1 calc R U
C59 C 0.688(3) 0.489(3) 0.224(2) 0.068(13) Uani 1 1 d D U
H59 H 0.6280 0.4969 0.2528 0.082 Uiso 1 1 calc R U
C60 C 0.802(3) 0.523(4) 0.293(3) 0.073(13) Uani 1 1 d D U
C61 C 0.914(3) 0.531(3) 0.260(3) 0.061(11) Uani 1 1 d D U
C62 C 0.927(3) 0.418(3) 0.207(2) 0.077(13) Uani 1 1 d D U
H62A H 0.8958 0.3692 0.2364 0.116 Uiso 1 1 calc R U
H62B H 1.0068 0.4216 0.2143 0.116 Uiso 1 1 calc R U
H62C H 0.8875 0.3928 0.1388 0.116 Uiso 1 1 calc R U
C63 C 0.928(3) 0.604(3) 0.203(3) 0.084(15) Uani 1 1 d D U
H63A H 0.8640 0.5785 0.1452 0.127 Uiso 1 1 calc R U
H63B H 0.9972 0.6037 0.1828 0.127 Uiso 1 1 calc R U
H63C H 0.9311 0.6748 0.2427 0.127 Uiso 1 1 calc R U
C64 C 0.996(3) 0.580(3) 0.365(3) 0.061(11) Uani 1 1 d D U
C65 C 1.116(3) 0.611(3) 0.395(3) 0.067(12) Uani 1 1 d D U
H65 H 1.1573 0.6029 0.3485 0.080 Uiso 1 1 calc R U
C66 C 1.173(3) 0.651(3) 0.493(3) 0.071(13) Uani 1 1 d D U
H66 H 1.2520 0.6682 0.5138 0.086 Uiso 1 1 calc R U
C67 C 1.108(3) 0.665(3) 0.559(2) 0.069(13) Uani 1 1 d D U
H67 H 1.1481 0.6979 0.6254 0.083 Uiso 1 1 calc R U
C68 C 0.994(3) 0.636(3) 0.540(3) 0.065(13) Uani 1 1 d D U
H68 H 0.9544 0.6393 0.5873 0.078 Uiso 1 1 calc R U
C69 C 0.943(3) 0.598(4) 0.438(3) 0.065(13) Uani 1 1 d D U
N70 N 0.823(3) 0.563(3) 0.389(2) 0.075(15) Uani 1 1 d D .
C71 C 0.730(3) 0.562(4) 0.438(2) 0.072(17) Uani 1 1 d D U
H71A H 0.7552 0.5539 0.5002 0.108 Uiso 1 1 calc R U
H71B H 0.6642 0.5042 0.3975 0.108 Uiso 1 1 calc R U
H71C H 0.7094 0.6286 0.4497 0.108 Uiso 1 1 calc R U
N72 N 0.443(3) 0.272(4) -0.220(3) 0.10(2) Uani 1 1 d D .
O73 O 0.535(3) 0.274(3) -0.235(2) 0.105(17) Uani 1 1 d D .
O74 O 0.348(3) 0.242(3) -0.282(2) 0.112(16) Uani 1 1 d D .
O103 O 0.504(3) 0.622(3) 0.551(2) 0.166(18) Uani 1 1 d . .
O104 O 0.456(4) 0.816(3) 0.458(2) 0.196(19) Uani 1 1 d . .
O105 O 0.135(3) 0.195(3) 0.070(2) 0.165(18) Uani 1 1 d . .
O106 O 1.001(3) 0.700(3) 0.0186(19) 0.134(15) Uani 1 1 d . .

loop_
_atom_site_aniso_label
_atom_site_aniso_U_11
_atom_site_aniso_U_22
_atom_site_aniso_U_33
_atom_site_aniso_U_23
_atom_site_aniso_U_13
_atom_site_aniso_U_12
Zn1 0.091(6) 0.147(9) 0.118(6) 0.066(6) 0.048(5) 0.037(6)
Cl2 0.090(13) 0.147(18) 0.178(13) 0.073(13) 0.059(11) 0.059(12)
Cl3 0.197(19) 0.23(2) 0.109(12) 0.079(14) 0.076(12) 0.080(16)
O101 0.15(4) 0.13(4) 0.26(4) 0.16(3) 0.08(3) 0.06(3)
O1 0.06(3) 0.13(4) 0.10(3) 0.03(3) 0.01(2) 0.02(2)
C2 0.072(16) 0.06(2) 0.069(17) 0.033(16) 0.019(13) 0.015(16)
C3 0.068(16) 0.07(2) 0.075(18) 0.031(16) 0.020(13) 0.013(16)
C4 0.071(17) 0.08(2) 0.075(16) 0.028(16) 0.022(15) 0.019(16)
C5 0.078(19) 0.09(2) 0.077(16) 0.035(17) 0.025(13) 0.017(17)
C6 0.074(16) 0.07(2) 0.071(15) 0.032(16) 0.022(13) 0.017(16)
C7 0.066(15) 0.07(2) 0.070(14) 0.023(16) 0.018(12) 0.016(17)
C8 0.072(16) 0.08(2) 0.068(14) 0.029(16) 0.022(13) 0.012(16)
C9 0.066(16) 0.07(2) 0.063(15) 0.031(16) 0.025(14) 0.009(16)
C10 0.068(15) 0.08(2) 0.072(17) 0.029(16) 0.023(12) 0.007(15)
C11 0.066(15) 0.07(2) 0.066(15) 0.028(13) 0.023(13) 0.012(16)
C12 0.09(3) 0.09(3) 0.08(2) 0.04(2) 0.02(2) 0.00(2)
C13 0.05(3) 0.08(2) 0.06(2) 0.024(17) 0.01(2) 0.01(2)
C14 0.073(15) 0.08(2) 0.065(13) 0.028(14) 0.021(12) 0.014(17)
C15 0.075(15) 0.10(2) 0.077(15) 0.033(16) 0.029(13) 0.009(16)
C16 0.073(17) 0.09(2) 0.085(17) 0.022(16) 0.018(12) 0.019(17)
C17 0.073(18) 0.06(2) 0.056(16) 0.024(16) 0.004(13) 0.020(17)
C18 0.080(18) 0.09(2) 0.074(15) 0.018(16) 0.029(16) 0.021(17)
C19 0.054(17) 0.07(2) 0.066(15) 0.020(16) 0.013(13) 0.022(17)
N20 0.05(3) 0.15(5) 0.07(3) 0.06(3) 0.03(3) 0.02(3)
C21 0.10(3) 0.13(4) 0.11(3) 0.04(3) 0.06(3) 0.03(3)
N22 0.06(5) 0.11(5) 0.14(6) 0.03(4) 0.01(5) 0.07(5)
O23 0.08(4) 0.22(6) 0.12(4) 0.03(4) 0.00(3) 0.02(4)
O24 0.08(3) 0.24(5) 0.07(3) 0.07(3) 0.02(3) 0.09(4)
Zn51 0.075(6) 0.125(7) 0.097(5) 0.049(5) 0.039(5) 0.028(5)
Cl52 0.073(11) 0.128(15) 0.095(10) 0.065(11) 0.012(9) 0.021(10)
Cl53 0.113(13) 0.123(15) 0.117(11) 0.066(11) 0.042(10) 0.024(10)
O102 0.11(3) 0.10(3) 0.06(2) 0.03(2) 0.00(2) 0.02(2)
O51 0.07(3) 0.14(4) 0.07(2) 0.04(2) 0.03(2) 0.03(2)
C52 0.074(16) 0.09(2) 0.075(17) 0.024(16) 0.020(13) 0.022(17)
C53 0.070(16) 0.08(2) 0.070(17) 0.020(16) 0.022(14) 0.016(16)
C54 0.061(16) 0.06(2) 0.070(16) 0.021(15) 0.017(15) 0.013(16)
C55 0.070(18) 0.06(2) 0.062(16) 0.027(16) 0.022(13) 0.011(17)
C56 0.070(16) 0.08(2) 0.075(15) 0.025(15) 0.017(13) 0.022(16)
C57 0.068(15) 0.08(2) 0.068(15) 0.029(15) 0.019(12) 0.013(17)
C58 0.071(16) 0.08(2) 0.068(15) 0.017(16) 0.025(13) 0.019(16)
C59 0.061(16) 0.07(2) 0.068(16) 0.024(16) 0.018(13) 0.013(16)
C60 0.063(15) 0.08(2) 0.069(18) 0.022(16) 0.022(12) 0.013(15)
C61 0.060(15) 0.063(19) 0.065(14) 0.029(13) 0.023(13) 0.012(16)
C62 0.08(3) 0.07(2) 0.07(2) 0.017(17) 0.02(2) 0.02(2)
C63 0.09(3) 0.10(3) 0.09(2) 0.06(2) 0.03(2) 0.03(2)
C64 0.062(15) 0.06(2) 0.067(13) 0.025(14) 0.020(12) 0.019(16)
C65 0.064(15) 0.07(2) 0.065(15) 0.015(15) 0.018(13) 0.019(16)
C66 0.065(17) 0.08(2) 0.069(17) 0.020(16) 0.015(12) 0.022(16)
C67 0.067(18) 0.07(2) 0.068(16) 0.024(16) 0.019(13) 0.019(17)
C68 0.060(18) 0.07(2) 0.061(15) 0.016(16) 0.009(15) 0.018(16)
C69 0.065(17) 0.07(2) 0.064(14) 0.027(16) 0.021(13) 0.017(17)
N70 0.06(3) 0.06(4) 0.08(3) 0.01(3) 0.02(3) 0.00(3)
C71 0.08(3) 0.08(3) 0.04(3) 0.01(2) 0.02(2) 0.01(3)
N72 0.06(5) 0.10(5) 0.09(5) 0.00(4) 0.02(4) -0.05(5)
O73 0.08(3) 0.15(4) 0.07(3) 0.07(3) 0.00(3) -0.02(4)
O74 0.07(3) 0.13(4) 0.09(3) 0.03(3) -0.02(2) 0.00(3)
O103 0.15(4) 0.26(5) 0.09(3) 0.07(3) 0.04(2) 0.05(3)
O104 0.29(6) 0.18(5) 0.13(3) 0.04(3) 0.11(3) 0.07(4)
O105 0.20(4) 0.18(5) 0.15(3) 0.08(3) 0.10(3) 0.03(3)
O106 0.15(3) 0.13(4) 0.11(3) 0.04(3) 0.00(3) 0.03(3)

loop_
_atom_type_symbol
_atom_type_description
_atom_type_scat_dispersion_real
_atom_type_scat_dispersion_imag
_atom_type_scat_source
C C 0.0033 0.0016 'International Tables Vol C Tables 4.2.6.8 and 6.1.1.4'
H H 0.0000 0.0000 'International Tables Vol C Tables 4.2.6.8 and 6.1.1.4'
N N 0.0061 0.0033 'International Tables Vol C Tables 4.2.6.8 and 6.1.1.4'
O O 0.0106 0.0060 'International Tables Vol C Tables 4.2.6.8 and 6.1.1.4'
Cl Cl 0.1484 0.1585 'International Tables Vol C Tables 4.2.6.8 and 6.1.1.4'
Zn Zn 0.2839 1.4301 'International Tables Vol C Tables 4.2.6.8 and 6.1.1.4'

loop_
_geom_angle_atom_site_label_1
_geom_angle_atom_site_label_2
_geom_angle_atom_site_label_3
_geom_angle
O1 Zn1 O101 104.9(14)
O1 Zn1 Cl2 114.7(10)
O101 Zn1 Cl2 100.3(11)
O1 Zn1 Cl3 104.1(10)
O101 Zn1 Cl3 108.2(11)
Cl2 Zn1 Cl3 123.1(7)
C2 O1 Zn1 123(3)
O1 C2 C3 126(4)
O1 C2 C7 120(4)
C3 C2 C7 114(3)
C4 C3 C2 124(3)
C4 C3 H3 117.9
C2 C3 H3 117.9
C3 C4 C5 118(4)
C3 C4 H4 120.8
C5 C4 H4 120.8
C6 C5 C4 124(4)
C6 C5 N22 118(3)
C4 C5 N22 118(3)
C5 C6 C7 115(3)
C5 C6 H6 122.3
C7 C6 H6 122.3
C6 C7 C8 114(3)
C6 C7 C2 124(4)
C8 C7 C2 122(3)
C9 C8 C7 130(3)
C9 C8 H8 115.1
C7 C8 H8 115.1
C8 C9 C10 129(3)
C8 C9 H9 115.4
C10 C9 H9 115.4
N20 C10 C9 126(4)
N20 C10 C11 111(3)
C9 C10 C11 123(3)
C13 C11 C14 112(3)
C13 C11 C10 112(3)
C14 C11 C10 97(3)
C13 C11 C12 114(3)
C14 C11 C12 109(3)
C10 C11 C12 110(3)
C11 C12 H12A 109.5
C11 C12 H12B 109.5
H12A C12 H12B 109.5
C11 C12 H12C 109.5
H12A C12 H12C 109.5
H12B C12 H12C 109.5
C11 C13 H13A 109.5
C11 C13 H13B 109.5
H13A C13 H13B 109.5
C11 C13 H13C 109.5
H13A C13 H13C 109.5
H13B C13 H13C 109.5
C19 C14 C15 117(3)
C19 C14 C11 114(3)
C15 C14 C11 129(3)
C16 C15 C14 120(3)
C16 C15 H15 120.0
C14 C15 H15 120.0
C15 C16 C17 117(3)
C15 C16 H16 121.4
C17 C16 H16 121.4
C18 C17 C16 128(3)
C18 C17 H17 116.2
C16 C17 H17 116.2
C17 C18 C19 111(3)
C17 C18 H18 124.3
C19 C18 H18 124.3
C14 C19 C18 126(4)
C14 C19 N20 105(3)
C18 C19 N20 128(4)
C10 N20 C19 113(3)
C10 N20 C21 123(3)
C19 N20 C21 124(3)
N20 C21 H21A 109.5
N20 C21 H21B 109.5
H21A C21 H21B 109.5
N20 C21 H21C 109.5
H21A C21 H21C 109.5
H21B C21 H21C 109.5
O23 N22 O24 126(5)
O23 N22 C5 119(3)
O24 N22 C5 115(3)
O51 Zn51 O102 98.9(12)
O51 Zn51 Cl53 116.6(11)
O102 Zn51 Cl53 101.2(8)
O51 Zn51 Cl52 111.0(9)
O102 Zn51 Cl52 114.3(10)
Cl53 Zn51 Cl52 113.6(5)
C52 O51 Zn51 128(3)
O51 C52 C53 127(4)
O51 C52 C57 120(4)
C53 C52 C57 114(3)
C54 C53 C52 124(3)
C54 C53 H53 118.2
C52 C53 H53 118.2
C53 C54 C55 119(4)
C53 C54 H54 120.3
C55 C54 H54 120.3
C54 C55 C56 124(4)
C54 C55 N72 120(3)
C56 C55 N72 116(3)
C55 C56 C57 115(4)
C55 C56 H56 122.3
C57 C56 H56 122.3
C56 C57 C58 114(3)
C56 C57 C52 124(4)
C58 C57 C52 122(3)
C59 C58 C57 129(3)
C59 C58 H58 115.3
C57 C58 H58 115.3
C58 C59 C60 128(3)
C58 C59 H59 116.0
C60 C59 H59 116.0
N70 C60 C59 124(3)
N70 C60 C61 112(3)
C59 C60 C61 124(3)
C63 C61 C64 112(3)
C63 C61 C60 113(3)
C64 C61 C60 96(3)
C63 C61 C62 113(3)
C64 C61 C62 110(3)
C60 C61 C62 111(3)
C61 C62 H62A 109.5
C61 C62 H62B 109.5
H62A C62 H62B 109.5
C61 C62 H62C 109.5
H62A C62 H62C 109.5
H62B C62 H62C 109.5
C61 C63 H63A 109.5
C61 C63 H63B 109.5
H63A C63 H63B 109.5
C61 C63 H63C 109.5
H63A C63 H63C 109.5
H63B C63 H63C 109.5
C69 C64 C65 116(3)
C69 C64 C61 114(3)
C65 C64 C61 130(3)
C66 C65 C64 120(3)
C66 C65 H65 119.9
C64 C65 H65 119.9
C65 C66 C67 118(3)
C65 C66 H66 121.2
C67 C66 H66 121.2
C68 C67 C66 127(3)
C68 C67 H67 116.3
C66 C67 H67 116.3
C67 C68 C69 111(3)
C67 C68 H68 124.6
C69 C68 H68 124.6
C64 C69 C68 127(4)
C64 C69 N70 105(3)
C68 C69 N70 127(3)
C60 N70 C69 112(3)
C60 N70 C71 122(3)
C69 N70 C71 125(3)
N70 C71 H71A 109.5
N70 C71 H71B 109.5
H71A C71 H71B 109.5
N70 C71 H71C 109.5
H71A C71 H71C 109.5
H71B C71 H71C 109.5
O73 N72 O74 128(5)
O73 N72 C55 117(3)
O74 N72 C55 115(3)

loop_
_geom_bond_atom_site_label_1
_geom_bond_atom_site_label_2
_geom_bond_distance
Zn1 O1 1.98(3)
Zn1 O101 2.11(4)
Zn1 Cl2 2.238(17)
Zn1 Cl3 2.250(15)
O1 C2 1.27(3)
C2 C3 1.42(3)
C2 C7 1.48(4)
C3 C4 1.36(3)
C3 H3 0.9300
C4 C5 1.40(3)
C4 H4 0.9300
C5 C6 1.40(3)
C5 N22 1.51(4)
C6 C7 1.41(3)
C6 H6 0.9300
C7 C8 1.46(3)
C8 C9 1.37(3)
C8 H8 0.9300
C9 C10 1.46(3)
C9 H9 0.9300
C10 N20 1.31(3)
C10 C11 1.55(4)
C11 C13 1.51(4)
C11 C14 1.55(3)
C11 C12 1.57(4)
C12 H12A 0.9600
C12 H12B 0.9600
C12 H12C 0.9600
C13 H13A 0.9600
C13 H13B 0.9600
C13 H13C 0.9600
C14 C19 1.36(3)
C14 C15 1.41(3)
C15 C16 1.37(3)
C15 H15 0.9300
C16 C17 1.38(3)
C16 H16 0.9300
C17 C18 1.33(3)
C17 H17 0.9300
C18 C19 1.41(3)
C18 H18 0.9300
C19 N20 1.44(3)
N20 C21 1.49(3)
C21 H21A 0.9600
C21 H21B 0.9600
C21 H21C 0.9600
N22 O23 1.19(3)
N22 O24 1.25(3)
Zn51 O51 1.94(3)
Zn51 O102 2.06(3)
Zn51 Cl53 2.243(14)
Zn51 Cl52 2.310(14)
O51 C52 1.27(3)
C52 C53 1.42(3)
C52 C57 1.48(4)
C53 C54 1.37(3)
C53 H53 0.9300
C54 C55 1.39(3)
C54 H54 0.9300
C55 C56 1.40(3)
C55 N72 1.51(4)
C56 C57 1.41(3)
C56 H56 0.9300
C57 C58 1.46(3)
C58 C59 1.37(3)
C58 H58 0.9300
C59 C60 1.46(3)
C59 H59 0.9300
C60 N70 1.31(3)
C60 C61 1.55(3)
C61 C63 1.51(4)
C61 C64 1.54(3)
C61 C62 1.56(4)
C62 H62A 0.9600
C62 H62B 0.9600
C62 H62C 0.9600
C63 H63A 0.9600
C63 H63B 0.9600
C63 H63C 0.9600
C64 C69 1.35(3)
C64 C65 1.41(3)
C65 C66 1.36(3)
C65 H65 0.9300
C66 C67 1.38(3)
C66 H66 0.9300
C67 C68 1.33(3)
C67 H67 0.9300
C68 C69 1.41(3)
C68 H68 0.9300
C69 N70 1.44(3)
N70 C71 1.48(3)
C71 H71A 0.9600
C71 H71B 0.9600
C71 H71C 0.9600
N72 O73 1.19(3)
N72 O74 1.25(3)

loop_
_geom_torsion_atom_site_label_1
_geom_torsion_atom_site_label_2
_geom_torsion_atom_site_label_3
_geom_torsion_atom_site_label_4
_geom_torsion
Zn1 O1 C2 C3 11(8)
Zn1 O1 C2 C7 -175(3)
O1 C2 C3 C4 175(5)
C7 C2 C3 C4 1(7)
C2 C3 C4 C5 5(7)
C3 C4 C5 C6 -8(8)
C3 C4 C5 N22 176(4)
C4 C5 C6 C7 3(7)
N22 C5 C6 C7 179(4)
C5 C6 C7 C8 -180(4)
C5 C6 C7 C2 3(7)
O1 C2 C7 C6 -180(5)
C3 C2 C7 C6 -5(7)
O1 C2 C7 C8 4(8)
C3 C2 C7 C8 178(4)
C6 C7 C8 C9 178(5)
C2 C7 C8 C9 -5(8)
C7 C8 C9 C10 179(5)
C8 C9 C10 N20 -179(5)
C8 C9 C10 C11 7(7)
N20 C10 C11 C13 -113(4)
C9 C10 C11 C13 62(5)
N20 C10 C11 C14 5(5)
C9 C10 C11 C14 180(4)
N20 C10 C11 C12 118(4)
C9 C10 C11 C12 -67(5)
C13 C11 C14 C19 113(4)
C10 C11 C14 C19 -5(5)
C12 C11 C14 C19 -120(4)
C13 C11 C14 C15 -62(6)
C10 C11 C14 C15 -180(4)
C12 C11 C14 C15 66(6)
C19 C14 C15 C16 4(7)
C11 C14 C15 C16 178(4)
C14 C15 C16 C17 -4(7)
C15 C16 C17 C18 8(8)
C16 C17 C18 C19 -9(8)
C15 C14 C19 C18 -6(7)
C11 C14 C19 C18 178(4)
C15 C14 C19 N20 179(4)
C11 C14 C19 N20 4(5)
C17 C18 C19 C14 9(7)
C17 C18 C19 N20 -178(4)
C9 C10 N20 C19 -178(4)
C11 C10 N20 C19 -3(6)
C9 C10 N20 C21 1(8)
C11 C10 N20 C21 175(4)
C14 C19 N20 C10 0(5)
C18 C19 N20 C10 -175(5)
C14 C19 N20 C21 -179(4)
C18 C19 N20 C21 7(8)
C6 C5 N22 O23 179(6)
C4 C5 N22 O23 -5(8)
C6 C5 N22 O24 -5(7)
C4 C5 N22 O24 172(5)
Zn51 O51 C52 C53 -16(8)
Zn51 O51 C52 C57 166(3)
O51 C52 C53 C54 -180(5)
C57 C52 C53 C54 -2(7)
C52 C53 C54 C55 0(8)
C53 C54 C55 C56 4(8)
C53 C54 C55 N72 177(4)
C54 C55 C56 C57 -6(7)
N72 C55 C56 C57 -179(4)
C55 C56 C57 C58 180(4)
C55 C56 C57 C52 4(7)
O51 C52 C57 C56 178(5)
C53 C52 C57 C56 0(7)
O51 C52 C57 C58 3(8)
C53 C52 C57 C58 -175(4)
C56 C57 C58 C59 -176(5)
C52 C57 C58 C59 0(8)
C57 C58 C59 C60 176(4)
C58 C59 C60 N70 -180(5)
C58 C59 C60 C61 9(7)
N70 C60 C61 C63 -115(4)
C59 C60 C61 C63 57(5)
N70 C60 C61 C64 3(5)
C59 C60 C61 C64 174(4)
N70 C60 C61 C62 116(4)
C59 C60 C61 C62 -72(5)
C63 C61 C64 C69 117(4)
C60 C61 C64 C69 -2(5)
C62 C61 C64 C69 -116(4)
C63 C61 C64 C65 -62(6)
C60 C61 C64 C65 179(4)
C62 C61 C64 C65 65(5)
C69 C64 C65 C66 3(7)
C61 C64 C65 C66 -178(4)
C64 C65 C66 C67 -3(7)
C65 C66 C67 C68 6(8)
C66 C67 C68 C69 -7(7)
C65 C64 C69 C68 -5(7)
C61 C64 C69 C68 175(4)
C65 C64 C69 N70 179(4)
C61 C64 C69 N70 0(5)
C67 C68 C69 C64 7(7)
C67 C68 C69 N70 -178(4)
C59 C60 N70 C69 -175(4)
C61 C60 N70 C69 -3(6)
C59 C60 N70 C71 9(7)
C61 C60 N70 C71 -179(4)
C64 C69 N70 C60 2(5)
C68 C69 N70 C60 -173(5)
C64 C69 N70 C71 177(4)
C68 C69 N70 C71 2(7)
C54 C55 N72 O73 -175(5)
C56 C55 N72 O73 -1(8)
C54 C55 N72 O74 11(7)
C56 C55 N72 O74 -176(5)
